data_4036993
loop_
_publ_author_name
'Schr\"oder, Peter'
'Bauer, Jonathan O.'
'Strohmann, Carsten'
'Kumar, Kamal'
'Waldmann, Herbert'

_publ_section_title
;
 Synthesis of an Iridoid-Inspired Compound Collection and Discovery of
 Autophagy Inhibitors.
;
_journal_issue 21
_journal_name_full 'The Journal of organic chemistry'
_journal_page_first 10242
_journal_page_last 10255
_journal_paper_doi 10.1021/acs.joc.6b01185
_journal_volume 81
_journal_year 2016
_chemical_formula_moiety 'C21 H17 Cl2 F O5'
_chemical_formula_sum 'C21 H17 Cl2 F O5'
_chemical_formula_weight 439.24
_space_group_crystal_system triclinic
_space_group_IT_number 2
_space_group_name_Hall '-P 1'
_space_group_name_H-M_alt 'P -1'
_atom_sites_solution_hydrogens geom
_atom_sites_solution_primary direct
_audit_creation_date 2016-05-17
_audit_creation_method
;
Olex2 1.2
(compiled 2016.02.19 svn.r3266 for OlexSys, GUI svn.r5155)
;
_cell_angle_alpha 83.956(4)
_cell_angle_beta 87.265(4)
_cell_angle_gamma 61.768(5)
_cell_formula_units_Z 2
_cell_length_a 6.6638(3)
_cell_length_b 6.7128(4)
_cell_length_c 23.7243(11)
_cell_measurement_reflns_used 4488
_cell_measurement_temperature 173(2)
_cell_measurement_theta_max 29.8100
_cell_measurement_theta_min 3.4040
_cell_volume 929.81(9)
_computing_cell_refinement
;
CrysAlisPro, Agilent Technologies,
Version 1.171.36.24 (release 03-12-2012 CrysAlis171 .NET)
(compiled Dec  3 2012,18:21:49)
;
_computing_data_collection
;
CrysAlisPro, Agilent Technologies,
Version 1.171.36.24 (release 03-12-2012 CrysAlis171 .NET)
(compiled Dec  3 2012,18:21:49)
;
_computing_data_reduction
;
CrysAlisPro, Agilent Technologies,
Version 1.171.36.24 (release 03-12-2012 CrysAlis171 .NET)
(compiled Dec  3 2012,18:21:49)
;
_computing_molecular_graphics 'Olex2 (Dolomanov et al., 2009)'
_computing_publication_material 'Olex2 (Dolomanov et al., 2009)'
_computing_structure_refinement 'XL (Sheldrick, 2008)'
_computing_structure_solution 'SIR2004 (Burla et al., 2007)'
_diffrn_ambient_temperature 173.15
_diffrn_detector_area_resol_mean 16.0560
_diffrn_measured_fraction_theta_full 0.999
_diffrn_measured_fraction_theta_max 0.998
_diffrn_measurement_details
;
#__ type_ start__ end____ width___ exp.time_
  1 omega  -49.00   35.00   1.0000    5.0000
omega____ theta____ kappa____ phi______ frames
    -       19.4727  -57.0000   90.0000 84

#__ type_ start__ end____ width___ exp.time_
  2 omega    1.00   88.00   1.0000    5.0000
omega____ theta____ kappa____ phi______ frames
    -       19.4727   57.0000    0.0000 87

#__ type_ start__ end____ width___ exp.time_
  3 omega  -10.00   89.00   1.0000    5.0000
omega____ theta____ kappa____ phi______ frames
    -       19.4727   77.0000 -180.0000 99

#__ type_ start__ end____ width___ exp.time_
  4 omega    7.00   88.00   1.0000    5.0000
omega____ theta____ kappa____ phi______ frames
    -       19.4727   57.0000   90.0000 81

#__ type_ start__ end____ width___ exp.time_
  5 omega   20.00   71.00   1.0000    5.0000
omega____ theta____ kappa____ phi______ frames
    -       19.4727   57.0000  -90.0000 51

#__ type_ start__ end____ width___ exp.time_
  6 omega  -24.00   61.00   1.0000    5.0000
omega____ theta____ kappa____ phi______ frames
    -       19.4727  -99.0000 -150.0000 85

#__ type_ start__ end____ width___ exp.time_
  7 omega  -13.00   61.00   1.0000    5.0000
omega____ theta____ kappa____ phi______ frames
    -       19.4727  -99.0000   30.0000 74

#__ type_ start__ end____ width___ exp.time_
  8 omega  -50.00  -32.00   1.0000    5.0000
omega____ theta____ kappa____ phi______ frames
    -      -20.4102   77.0000  -60.0000 18
;
_diffrn_measurement_device_type 'Xcalibur, Sapphire3'
_diffrn_measurement_method '\w scans'
_diffrn_orient_matrix_UB_11 -0.0146243000
_diffrn_orient_matrix_UB_12 0.0065423000
_diffrn_orient_matrix_UB_13 -0.0296766000
_diffrn_orient_matrix_UB_21 -0.1192401000
_diffrn_orient_matrix_UB_22 0.0673958000
_diffrn_orient_matrix_UB_23 0.0031786000
_diffrn_orient_matrix_UB_31 0.0127948000
_diffrn_orient_matrix_UB_32 0.0996321000
_diffrn_orient_matrix_UB_33 -0.0036186000
_diffrn_radiation_monochromator graphite
_diffrn_radiation_type MoK\a
_diffrn_radiation_wavelength 0.71073
_diffrn_reflns_av_R_equivalents 0.0253
_diffrn_reflns_av_unetI/netI 0.0250
_diffrn_reflns_Laue_measured_fraction_full 0.999
_diffrn_reflns_Laue_measured_fraction_max 0.998
_diffrn_reflns_limit_h_max 8
_diffrn_reflns_limit_h_min -8
_diffrn_reflns_limit_k_max 8
_diffrn_reflns_limit_k_min -8
_diffrn_reflns_limit_l_max 29
_diffrn_reflns_limit_l_min -29
_diffrn_reflns_number 9916
_diffrn_reflns_point_group_measured_fraction_full 0.999
_diffrn_reflns_point_group_measured_fraction_max 0.998
_diffrn_reflns_theta_full 25.242
_diffrn_reflns_theta_max 25.996
_diffrn_reflns_theta_min 2.590
_diffrn_source 'Enhance (Mo) X-ray Source'
_exptl_absorpt_coefficient_mu 0.392
_exptl_absorpt_correction_T_max 1.00000
_exptl_absorpt_correction_T_min 0.92719
_exptl_absorpt_correction_type multi-scan
_exptl_absorpt_process_details
;
CrysAlisPro, Agilent Technologies,
Version 1.171.36.24 (release 03-12-2012 CrysAlis171 .NET)
(compiled Dec  3 2012,18:21:49)
Empirical absorption correction using spherical harmonics,
 implemented in SCALE3 ABSPACK scaling algorithm.
;
_exptl_crystal_colour colourless
_exptl_crystal_colour_primary colourless
_exptl_crystal_density_diffrn 1.569
_exptl_crystal_density_method 'not measured'
_exptl_crystal_description block
_exptl_crystal_F_000 452
_exptl_crystal_size_max 0.3
_exptl_crystal_size_mid 0.2
_exptl_crystal_size_min 0.1
_refine_diff_density_max 0.596
_refine_diff_density_min -0.375
_refine_diff_density_rms 0.058
_refine_ls_extinction_method none
_refine_ls_goodness_of_fit_ref 1.087
_refine_ls_hydrogen_treatment constr
_refine_ls_matrix_type full
_refine_ls_number_parameters 263
_refine_ls_number_reflns 3660
_refine_ls_number_restraints 0
_refine_ls_restrained_S_all 1.087
_refine_ls_R_factor_all 0.0458
_refine_ls_R_factor_gt 0.0405
_refine_ls_shift/su_max 0.001
_refine_ls_shift/su_mean 0.000
_refine_ls_structure_factor_coef Fsqd
_refine_ls_weighting_details 'w=1/[\s^2^(Fo^2^)+(0.0466P)^2^+0.9780P] where P=(Fo^2^+2Fc^2^)/3'
_refine_ls_weighting_scheme calc
_refine_ls_wR_factor_gt 0.1044
_refine_ls_wR_factor_ref 0.1077
_reflns_Friedel_coverage 0.000
_reflns_number_gt 3273
_reflns_number_total 3660
_reflns_threshold_expression 'I > 2\s(I)'
_cod_data_source_file jo6b01185_si_003.cif
_cod_data_source_block 2348
_cod_database_code 4036993
_chemical_oxdiff_formula 'C52 H94 Cl2 O14 Cl F'
_shelx_space_group_comment
;
The symmetry employed for this shelxl refinement is uniquely defined
by the following loop, which should always be used as a source of
symmetry information in preference to the above space-group names.
They are only intended as comments.
;
_shelx_estimated_absorpt_t_max 0.962
_shelx_estimated_absorpt_t_min 0.891
_reflns_odcompleteness_completeness 99.71
_reflns_odcompleteness_iscentric 1
_reflns_odcompleteness_theta 27.01
_olex2_refinement_description
;
1. Fixed Uiso
 At 1.2 times of:
  All C(H) groups, All C(H,H) groups
 At 1.5 times of:
  All O(H) groups
2.a Ternary CH refined with riding coordinates:
 C8(H8)
2.b Secondary CH2 refined with riding coordinates:
 C9(H9A,H9B), C10(H10A,H10B), C13(H13A,H13B), C15(H15A,H15B)
2.c Aromatic/amide H refined with riding coordinates:
 C1(H1), C4(H4), C5(H5), C17(H17), C18(H18), C20(H20), C21(H21)
2.d Idealised tetrahedral OH refined as rotating group:
 O3(H3)
;
_shelx_shelxl_version_number 2014/7
_olex2_submission_special_instructions 'No special instructions were received'

loop_
_space_group_symop_operation_xyz
'x, y, z'
'-x, -y, -z'

loop_
_atom_site_label
_atom_site_type_symbol
_atom_site_fract_x
_atom_site_fract_y
_atom_site_fract_z
_atom_site_U_iso_or_equiv
_atom_site_adp_type
_atom_site_occupancy
_atom_site_site_symmetry_order
_atom_site_calc_flag
_atom_site_refinement_flags_posn
C1 C 1.3508(4) 1.0595(4) 0.60450(9) 0.0211(4) Uani 1 1 d .
H1 H 1.2298 1.2092 0.6065 0.025 Uiso 1 1 calc R
C2 C 1.5462(4) 1.0239(4) 0.57430(9) 0.0188(4) Uani 1 1 d .
C3 C 1.7222(4) 0.8054(4) 0.57152(9) 0.0210(4) Uani 1 1 d .
C4 C 1.7041(4) 0.6222(4) 0.59811(9) 0.0226(5) Uani 1 1 d .
H4 H 1.8244 0.4726 0.5955 0.027 Uiso 1 1 calc R
C5 C 1.5108(4) 0.6564(4) 0.62858(9) 0.0217(4) Uani 1 1 d .
H5 H 1.4992 0.5301 0.6474 0.026 Uiso 1 1 calc R
C6 C 1.3326(4) 0.8749(4) 0.63191(9) 0.0198(4) Uani 1 1 d .
C7 C 1.1141(4) 0.9179(4) 0.66130(9) 0.0201(4) Uani 1 1 d .
C8 C 0.9258(3) 0.7390(3) 0.71501(9) 0.0181(4) Uani 1 1 d .
H8 H 0.8042 0.8138 0.6853 0.022 Uiso 1 1 calc R
C9 C 0.9697(4) 0.4947(4) 0.73105(10) 0.0231(5) Uani 1 1 d .
H9A H 0.8484 0.4705 0.7156 0.028 Uiso 1 1 calc R
H9B H 1.1182 0.3855 0.7159 0.028 Uiso 1 1 calc R
C10 C 0.9703(4) 0.4634(3) 0.79549(9) 0.0210(4) Uani 1 1 d .
H10A H 1.1244 0.4128 0.8108 0.025 Uiso 1 1 calc R
H10B H 0.9187 0.3509 0.8094 0.025 Uiso 1 1 calc R
C11 C 0.8031(3) 0.6994(3) 0.81247(9) 0.0168(4) Uani 1 1 d .
C12 C 0.8435(3) 0.8684(3) 0.76992(9) 0.0161(4) Uani 1 1 d .
C13 C 0.6066(3) 1.0704(3) 0.76179(10) 0.0205(4) Uani 1 1 d .
H13A H 0.5766 1.1797 0.7900 0.025 Uiso 1 1 calc R
H13B H 0.5893 1.1496 0.7233 0.025 Uiso 1 1 calc R
C14 C 0.5580(3) 0.7640(4) 0.79828(9) 0.0191(4) Uani 1 1 d .
C15 C 0.8257(4) 0.7186(4) 0.87558(9) 0.0212(4) Uani 1 1 d .
H15A H 0.8166 0.5893 0.8976 0.025 Uiso 1 1 calc R
H15B H 0.9800 0.6995 0.8817 0.025 Uiso 1 1 calc R
C16 C 0.6559(4) 0.9336(4) 0.90049(9) 0.0209(4) Uani 1 1 d .
C17 C 0.7149(4) 1.1010(4) 0.90896(10) 0.0291(5) Uani 1 1 d .
H17 H 0.8603 1.0827 0.8970 0.035 Uiso 1 1 calc R
C18 C 0.5665(5) 1.2935(4) 0.93437(10) 0.0338(6) Uani 1 1 d .
H18 H 0.6086 1.4066 0.9402 0.041 Uiso 1 1 calc R
C19 C 0.3577(4) 1.3171(4) 0.95090(10) 0.0299(5) Uani 1 1 d .
C20 C 0.2894(4) 1.1590(4) 0.94323(10) 0.0284(5) Uani 1 1 d .
H20 H 0.1427 1.1807 0.9549 0.034 Uiso 1 1 calc R
C21 C 0.4407(4) 0.9660(4) 0.91785(10) 0.0251(5) Uani 1 1 d .
H21 H 0.3967 0.8541 0.9122 0.030 Uiso 1 1 calc R
Cl1 Cl 1.56419(9) 1.25498(9) 0.54015(2) 0.02646(15) Uani 1 1 d .
Cl2 Cl 1.96880(10) 0.75955(10) 0.53457(3) 0.03056(16) Uani 1 1 d .
F F 0.2128(3) 1.5052(3) 0.97684(7) 0.0436(4) Uani 1 1 d .
O1 O 0.9393(3) 1.0944(3) 0.65594(7) 0.0252(3) Uani 1 1 d .
O2 O 1.1346(2) 0.7318(2) 0.69297(6) 0.0200(3) Uani 1 1 d .
O3 O 0.9894(2) 0.9451(2) 0.78802(7) 0.0207(3) Uani 1 1 d .
H3 H 1.1237 0.8386 0.7891 0.031 Uiso 1 1 calc GR
O4 O 0.4533(2) 0.9718(3) 0.76988(7) 0.0225(3) Uani 1 1 d .
O5 O 0.4597(3) 0.6538(3) 0.80928(7) 0.0265(4) Uani 1 1 d .

loop_
_atom_site_aniso_label
_atom_site_aniso_U_11
_atom_site_aniso_U_22
_atom_site_aniso_U_33
_atom_site_aniso_U_23
_atom_site_aniso_U_13
_atom_site_aniso_U_12
C1 0.0213(11) 0.0199(10) 0.0212(11) -0.0029(8) -0.0017(8) -0.0086(9)
C2 0.0242(11) 0.0198(10) 0.0162(10) 0.0006(8) -0.0025(8) -0.0136(9)
C3 0.0206(10) 0.0239(11) 0.0197(11) -0.0046(8) 0.0004(8) -0.0109(9)
C4 0.0223(11) 0.0194(10) 0.0247(11) -0.0031(8) 0.0005(9) -0.0086(9)
C5 0.0256(11) 0.0197(10) 0.0216(11) -0.0011(8) -0.0013(8) -0.0121(9)
C6 0.0209(11) 0.0234(11) 0.0165(10) -0.0018(8) 0.0000(8) -0.0115(9)
C7 0.0232(11) 0.0211(10) 0.0179(10) -0.0022(8) -0.0004(8) -0.0121(9)
C8 0.0167(10) 0.0188(10) 0.0198(10) -0.0019(8) 0.0014(8) -0.0093(8)
C9 0.0251(11) 0.0190(10) 0.0275(12) -0.0033(9) 0.0008(9) -0.0120(9)
C10 0.0187(10) 0.0163(10) 0.0267(12) 0.0012(8) -0.0023(8) -0.0075(8)
C11 0.0135(9) 0.0183(10) 0.0203(10) 0.0002(8) -0.0007(8) -0.0093(8)
C12 0.0153(10) 0.0171(9) 0.0184(10) -0.0011(8) -0.0006(7) -0.0097(8)
C13 0.0176(10) 0.0175(10) 0.0260(11) 0.0004(8) 0.0013(8) -0.0087(8)
C14 0.0162(10) 0.0221(10) 0.0198(10) -0.0012(8) -0.0006(8) -0.0097(8)
C15 0.0193(10) 0.0241(11) 0.0192(11) 0.0024(8) -0.0021(8) -0.0102(9)
C16 0.0239(11) 0.0244(11) 0.0151(10) 0.0022(8) -0.0020(8) -0.0124(9)
C17 0.0360(13) 0.0388(13) 0.0215(12) -0.0041(10) 0.0049(10) -0.0251(11)
C18 0.0542(16) 0.0339(13) 0.0241(12) -0.0058(10) 0.0043(11) -0.0294(13)
C19 0.0388(14) 0.0240(11) 0.0175(11) -0.0035(9) -0.0033(10) -0.0067(10)
C20 0.0222(11) 0.0345(13) 0.0234(12) -0.0031(9) -0.0019(9) -0.0089(10)
C21 0.0263(12) 0.0263(11) 0.0236(12) -0.0007(9) -0.0028(9) -0.0133(10)
Cl1 0.0294(3) 0.0220(3) 0.0306(3) 0.0026(2) 0.0015(2) -0.0153(2)
Cl2 0.0242(3) 0.0307(3) 0.0378(3) -0.0070(2) 0.0102(2) -0.0139(2)
F 0.0487(10) 0.0333(8) 0.0357(9) -0.0148(7) -0.0026(7) -0.0062(7)
O1 0.0229(8) 0.0213(8) 0.0289(9) 0.0007(6) 0.0026(6) -0.0092(7)
O2 0.0175(7) 0.0201(7) 0.0214(8) 0.0007(6) 0.0030(6) -0.0089(6)
O3 0.0159(7) 0.0211(7) 0.0293(8) -0.0068(6) 0.0017(6) -0.0114(6)
O4 0.0139(7) 0.0221(8) 0.0299(9) 0.0036(6) -0.0033(6) -0.0081(6)
O5 0.0219(8) 0.0301(9) 0.0342(9) 0.0016(7) -0.0016(7) -0.0186(7)

loop_
_atom_type_symbol
_atom_type_description
_atom_type_scat_dispersion_real
_atom_type_scat_dispersion_imag
_atom_type_scat_source
C C 0.0033 0.0016 'International Tables Vol C Tables 4.2.6.8 and 6.1.1.4'
H H 0.0000 0.0000 'International Tables Vol C Tables 4.2.6.8 and 6.1.1.4'
O O 0.0106 0.0060 'International Tables Vol C Tables 4.2.6.8 and 6.1.1.4'
Cl Cl 0.1484 0.1585 'International Tables Vol C Tables 4.2.6.8 and 6.1.1.4'
F F 0.0171 0.0103 'International Tables Vol C Tables 4.2.6.8 and 6.1.1.4'

loop_
_geom_angle_atom_site_label_1
_geom_angle_atom_site_label_2
_geom_angle_atom_site_label_3
_geom_angle
C2 C1 H1 120.1
C2 C1 C6 119.71(19)
C6 C1 H1 120.1
C1 C2 Cl1 118.94(16)
C3 C2 C1 119.95(19)
C3 C2 Cl1 121.11(17)
C2 C3 Cl2 120.27(17)
C4 C3 C2 120.5(2)
C4 C3 Cl2 119.19(17)
C3 C4 H4 120.1
C3 C4 C5 119.8(2)
C5 C4 H4 120.1
C4 C5 H5 119.8
C4 C5 C6 120.3(2)
C6 C5 H5 119.8
C1 C6 C7 118.34(19)
C5 C6 C1 119.6(2)
C5 C6 C7 121.92(19)
O1 C7 C6 124.7(2)
O1 C7 O2 124.0(2)
O2 C7 C6 111.26(18)
C9 C8 H8 109.6
C9 C8 C12 107.56(17)
C12 C8 H8 109.6
O2 C8 H8 109.6
O2 C8 C9 108.26(16)
O2 C8 C12 112.12(16)
C8 C9 H9A 110.5
C8 C9 H9B 110.5
H9A C9 H9B 108.7
C10 C9 C8 106.04(17)
C10 C9 H9A 110.5
C10 C9 H9B 110.5
C9 C10 H10A 111.0
C9 C10 H10B 111.0
C9 C10 C11 103.89(16)
H10A C10 H10B 109.0
C11 C10 H10A 111.0
C11 C10 H10B 111.0
C10 C11 C12 105.50(16)
C10 C11 C15 111.55(17)
C14 C11 C10 111.91(17)
C14 C11 C12 100.79(16)
C14 C11 C15 110.46(17)
C15 C11 C12 116.15(17)
C11 C12 C8 103.12(15)
C13 C12 C8 111.23(17)
C13 C12 C11 103.20(16)
O3 C12 C8 114.15(16)
O3 C12 C11 116.17(16)
O3 C12 C13 108.41(16)
C12 C13 H13A 110.9
C12 C13 H13B 110.9
H13A C13 H13B 108.9
O4 C13 C12 104.49(16)
O4 C13 H13A 110.9
O4 C13 H13B 110.9
O4 C14 C11 110.97(17)
O5 C14 C11 127.95(19)
O5 C14 O4 121.08(19)
C11 C15 H15A 107.8
C11 C15 H15B 107.8
H15A C15 H15B 107.1
C16 C15 C11 118.08(17)
C16 C15 H15A 107.8
C16 C15 H15B 107.8
C17 C16 C15 120.4(2)
C17 C16 C21 118.1(2)
C21 C16 C15 121.4(2)
C16 C17 H17 119.3
C18 C17 C16 121.4(2)
C18 C17 H17 119.3
C17 C18 H18 120.8
C19 C18 C17 118.4(2)
C19 C18 H18 120.8
C18 C19 C20 122.9(2)
F C19 C18 118.4(2)
F C19 C20 118.8(2)
C19 C20 H20 121.0
C19 C20 C21 118.1(2)
C21 C20 H20 121.0
C16 C21 H21 119.4
C20 C21 C16 121.2(2)
C20 C21 H21 119.4
C7 O2 C8 116.29(16)
C12 O3 H3 109.5
C14 O4 C13 110.78(15)

loop_
_geom_bond_atom_site_label_1
_geom_bond_atom_site_label_2
_geom_bond_distance
C1 H1 0.9500
C1 C2 1.385(3)
C1 C6 1.392(3)
C2 C3 1.385(3)
C2 Cl1 1.726(2)
C3 C4 1.377(3)
C3 Cl2 1.733(2)
C4 H4 0.9500
C4 C5 1.379(3)
C5 H5 0.9500
C5 C6 1.391(3)
C6 C7 1.496(3)
C7 O1 1.206(3)
C7 O2 1.340(3)
C8 H8 1.0000
C8 C9 1.531(3)
C8 C12 1.573(3)
C8 O2 1.444(2)
C9 H9A 0.9900
C9 H9B 0.9900
C9 C10 1.521(3)
C10 H10A 0.9900
C10 H10B 0.9900
C10 C11 1.528(3)
C11 C12 1.550(3)
C11 C14 1.523(3)
C11 C15 1.537(3)
C12 C13 1.522(3)
C12 O3 1.397(2)
C13 H13A 0.9900
C13 H13B 0.9900
C13 O4 1.453(2)
C14 O4 1.346(3)
C14 O5 1.203(3)
C15 H15A 0.9900
C15 H15B 0.9900
C15 C16 1.511(3)
C16 C17 1.389(3)
C16 C21 1.393(3)
C17 H17 0.9500
C17 C18 1.382(4)
C18 H18 0.9500
C18 C19 1.366(4)
C19 C20 1.368(4)
C19 F 1.363(3)
C20 H20 0.9500
C20 C21 1.389(3)
C21 H21 0.9500
O3 H3 0.8400

loop_
_geom_torsion_atom_site_label_1
_geom_torsion_atom_site_label_2
_geom_torsion_atom_site_label_3
_geom_torsion_atom_site_label_4
_geom_torsion
C1 C2 C3 C4 0.7(3)
C1 C2 C3 Cl2 -179.20(16)
C1 C6 C7 O1 12.2(3)
C1 C6 C7 O2 -170.09(18)
C2 C1 C6 C5 -0.1(3)
C2 C1 C6 C7 -176.49(19)
C2 C3 C4 C5 -1.1(3)
C3 C4 C5 C6 0.9(3)
C4 C5 C6 C1 -0.3(3)
C4 C5 C6 C7 175.9(2)
C5 C6 C7 O1 -164.1(2)
C5 C6 C7 O2 13.6(3)
C6 C1 C2 C3 0.0(3)
C6 C1 C2 Cl1 179.45(16)
C6 C7 O2 C8 -168.98(16)
C8 C9 C10 C11 31.4(2)
C8 C12 C13 O4 79.9(2)
C9 C8 C12 C11 -10.0(2)
C9 C8 C12 C13 -119.98(18)
C9 C8 C12 O3 116.96(18)
C9 C8 O2 C7 160.28(17)
C9 C10 C11 C12 -38.3(2)
C9 C10 C11 C14 70.4(2)
C9 C10 C11 C15 -165.23(17)
C10 C11 C12 C8 29.45(19)
C10 C11 C12 C13 145.34(17)
C10 C11 C12 O3 -96.2(2)
C10 C11 C14 O4 -130.25(19)
C10 C11 C14 O5 49.5(3)
C10 C11 C15 C16 -173.89(18)
C11 C12 C13 O4 -30.1(2)
C11 C14 O4 C13 -0.3(2)
C11 C15 C16 C17 -101.0(2)
C11 C15 C16 C21 81.8(3)
C12 C8 C9 C10 -13.1(2)
C12 C8 O2 C7 -81.2(2)
C12 C11 C14 O4 -18.6(2)
C12 C11 C14 O5 161.2(2)
C12 C11 C15 C16 65.2(2)
C12 C13 O4 C14 19.6(2)
C14 C11 C12 C8 -87.10(17)
C14 C11 C12 C13 28.79(19)
C14 C11 C12 O3 147.26(17)
C14 C11 C15 C16 -48.8(2)
C15 C11 C12 C8 153.56(17)
C15 C11 C12 C13 -90.5(2)
C15 C11 C12 O3 27.9(2)
C15 C11 C14 O4 104.8(2)
C15 C11 C14 O5 -75.4(3)
C15 C16 C17 C18 -176.6(2)
C15 C16 C21 C20 176.8(2)
C16 C17 C18 C19 -0.4(4)
C17 C16 C21 C20 -0.4(3)
C17 C18 C19 C20 -0.2(4)
C17 C18 C19 F 178.9(2)
C18 C19 C20 C21 0.4(4)
C19 C20 C21 C16 -0.1(3)
C21 C16 C17 C18 0.7(3)
Cl1 C2 C3 C4 -178.82(17)
Cl1 C2 C3 Cl2 1.3(3)
Cl2 C3 C4 C5 178.75(17)
F C19 C20 C21 -178.6(2)
O1 C7 O2 C8 8.7(3)
O2 C8 C9 C10 108.21(18)
O2 C8 C12 C11 -128.88(16)
O2 C8 C12 C13 121.11(18)
O2 C8 C12 O3 -1.9(2)
O3 C12 C13 O4 -153.84(16)
O5 C14 O4 C13 180.0(2)
